data_2000743
loop_
_publ_author_name
'Jones, P. G.'

_publ_section_title
;
 [(Methyldiphenylphosphonio)methanide]tris(pentafluorophenyl)gold(III)
 acetone solvate
;
_journal_issue 7
_journal_name_full 'Acta Crystallographica Section C'
_journal_page_first 1209
_journal_page_last 1211
_journal_paper_doi 10.1107/S0108270191013914
_journal_volume 48
_journal_year 1992
_chemical_formula_moiety 'C32 H15 Au1 F15 P1,C3 H6 O1'
_chemical_formula_sum 'C35 H21 Au F15 O P'
_chemical_formula_weight 970.45
_space_group_crystal_system triclinic
_space_group_IT_number 2
_space_group_name_Hall '-P 1'
_space_group_name_H-M_alt 'P -1'
_cell_angle_alpha 108.77(2)
_cell_angle_beta 101.69(2)
_cell_angle_gamma 112.070(10)
_cell_formula_units_Z 2
_cell_length_a 11.258(3)
_cell_length_b 13.586(3)
_cell_length_c 13.969(3)
_cell_volume 1742.6(9)
_diffrn_radiation_type Mo
_diffrn_radiation_wavelength 0.71069
_exptl_absorpt_coefficient_mu 4.4
_exptl_crystal_density_diffrn 1.850
_exptl_crystal_F_000 936
_cod_data_source_file ha0089.cif
_cod_data_source_block ha0089a
_cod_depositor_comments
;
 Updating space group information and adding the symmetry operation list.

 Antanas Vaitkus,
 2018-06-14
;
_cod_original_cell_volume 1742.0(10)
_cod_original_formula_sum 'C35 H21 Au1 F15 O1 P1'
_cod_database_code 2000743

loop_
_space_group_symop_id
_space_group_symop_operation_xyz
1 x,y,z
2 -x,-y,-z

loop_
_atom_site_label
_atom_site_fract_x
_atom_site_fract_y
_atom_site_fract_z
_atom_site_U_iso_or_equiv
_atom_site_attached_hydrogens
Au .51107(2) .177460(10) .368650(10) .0440(10) 0
P .36850(10) .24940(10) .54430(10) .0440(10) 0
C(11) .5756(4) .1842(4) .2414(4) .054(2) 0
C(12) .6066(5) .0990(5) .1873(4) .062(3) 0
C(13) .6556(6) .1003(6) .1037(5) .082(3) 0
C(14) .6740(6) .1886(7) .0726(5) .083(4) 0
C(15) .6438(6) .2744(5) .1248(4) .073(3) 0
C(16) .5958(5) .2719(4) .2073(4) .059(2) 0
F(12) .5883(4) .0091(3) .2144(3) .086(2) 0
F(13) .6852(5) .0136(4) .0540(3) .122(3) 0
F(14) .7206(5) .1927(5) -.0073(3) .132(3) 0
F(15) .6612(4) .3624(4) .0936(3) .109(2) 0
F(16) .5646(4) .3590(3) .2541(3) .081(2) 0
C(21) .3097(4) .0721(4) .2622(4) .056(2) 0
C(22) .2446(5) -.0479(5) .2313(4) .068(3) 0
C(23) .1064(7) -.1205(5) .1621(5) .086(3) 0
C(24) .0321(6) -.0722(7) .1247(5) .088(4) 0
C(25) .0912(6) .0447(7) .1519(5) .082(4) 0
C(26) .2296(5) .1149(5) .2198(4) .068(3) 0
F(22) .3139(4) -.0977(3) .2704(3) .091(2) 0
F(23) .0481(4) -.2378(3) .1371(4) .124(2) 0
F(24) -.1029(4) -.1413(4) .0611(3) .128(3) 0
F(25) .0175(4) .0904(5) .1150(3) .113(3) 0
F(26) .2841(3) .2315(3) .2469(3) .086(2) 0
C(31) .7144(4) .2739(4) .4751(3) .046(2) 0
C(32) .7778(4) .2203(4) .5163(4) .052(2) 0
C(33) .9102(5) .2800(4) .5901(4) .061(3) 0
C(34) .9852(5) .3993(5) .6269(5) .066(3) 0
C(35) .9256(5) .4560(4) .5882(5) .063(2) 0
C(36) .7937(5) .3941(4) .5146(4) .054(2) 0
F(32) .7070(3) .1007(2) .4816(3) .071(2) 0
F(33) .9671(3) .2209(3) .6277(3) .095(2) 0
F(34) 1.1132(3) .4591(3) .7017(3) .100(2) 0
F(35) .9993(3) .5750(3) .6252(3) .094(2) 0
F(36) .7398(3) .4567(3) .4803(3) .080(2) 0
C(41) .1898(4) .1744(4) .4583(3) .045(2) 0
C(42) .1128(4) .0564(4) .4276(4) .052(2) 0
C(43) -.0272(5) -.0051(4) .3617(4) .058(2) 0
C(44) -.0876(5) .0553(5) .3284(4) .065(3) 0
C(45) -.0125(5) .1739(5) .3603(4) .069(3) 0
C(46) .1260(5) .2341(4) .4244(4) .060(2) 0
C(51) .3744(4) .2735(4) .6800(4) .049(2) 0
C(52) .3260(6) .3469(6) .7310(5) .076(4) 0
C(53) .3262(8) .3642(7) .8347(6) .096(5) 0
C(54) .3761(7) .3119(6) .8883(5) .082(4) 0
C(55) .4236(7) .2389(5) .8373(5) .082(4) 0
C(56) .4220(6) .2176(4) .7335(4) .065(3) 0
C(1) .4540(4) .1673(4) .5014(4) .050(2) 0
C(2) .4502(5) .3913(4) .5446(4) .059(2) 0
O(100) .2821(7) .5775(7) .2743(6) .151(2) 0
C(101) .2059(15) .4974(13) .1788(12) .184(5) 0
C(102) .294(3) .441(2) .1274(19) .349(12) 3
C(103) .181(2) .5593(19) .1030(17) .309(10) 3
H(42) .1550 .0146 .4515 ? 0
H(43) -.0802 -.0883 .3392 ? 0
H(44) -.1842 .0140 .2847 ? 0
H(45) -.0566 .2153 .3379 ? 0
H(46) .1787 .3168 .4446 ? 0
H(52) .2922 .3852 .6943 ? 0
H(53) .2919 .4151 .8691 ? 0
H(54) .3782 .3255 .9606 ? 0
H(55) .4574 .2005 .8740 ? 0
H(56) .4544 .1652 .6986 ? 0
H(1A) .5354 .1944 .5619 ? 0
H(1B) .3944 .0859 .4820 ? 0
H(2A) .4481 .3806 .4729 ? 0
H(2B) .4018 .4342 .5664 ? 0
H(2C) .5441 .4347 .5947 ? 0

loop_
_geom_bond_atom_site_label_1
_geom_bond_atom_site_label_2
_geom_bond_distance
Au C(11) 2.067(6)
P C(41) 1.794(4)
P C(1) 1.773(6)
C(11) C(12) 1.372(9)
C(12) C(13) 1.391(10)
C(13) C(14) 1.362(13)
C(14) C(15) 1.362(11)
C(15) C(16) 1.372(9)
C(16) F(16) 1.363(8)
C(21) C(26) 1.379(10)
C(22) F(22) 1.351(9)
C(23) F(23) 1.362(8)
C(24) F(24) 1.350(6)
C(25) F(25) 1.326(11)
C(31) C(32) 1.365(8)
C(32) C(33) 1.368(6)
C(33) C(34) 1.365(7)
C(34) C(35) 1.359(10)
C(35) C(36) 1.362(6)
C(36) F(36) 1.361(7)
C(41) C(46) 1.394(9)
C(43) C(44) 1.374(10)
C(45) C(46) 1.381(6)
C(51) C(56) 1.389(9)
C(53) C(54) 1.360(13)
C(55) C(56) 1.379(9)
Au C(21) 2.055(4)
Au C(1) 2.109(6)
P C(51) 1.800(5)
P C(2) 1.794(5)
C(11) C(16) 1.380(9)
C(12) F(12) 1.348(8)
C(13) F(13) 1.357(10)
C(14) F(14) 1.335(9)
C(15) F(15) 1.361(9)
C(21) C(22) 1.379(8)
C(22) C(23) 1.397(7)
C(23) C(24) 1.365(13)
C(24) C(25) 1.350(13)
C(25) C(26) 1.392(7)
C(26) F(26) 1.348(8)
C(31) C(36) 1.376(6)
C(32) F(32) 1.369(5)
C(33) F(33) 1.361(9)
C(34) F(34) 1.339(5)
C(35) F(35) 1.359(6)
C(41) C(42) 1.367(6)
C(42) C(43) 1.398(6)
C(44) C(45) 1.367(8)
C(51) C(52) 1.381(9)
C(52) C(53) 1.390(11)
C(54) C(55) 1.370(12)
